data_2012108
loop_
_publ_author_name
'Coe, Benjamin J.'
'Harris, James A.'
'Coles, Simon J.'
'Hursthouse, Michael B.'

_publ_section_title
;<i>trans</i>-4-[(4-Dimethylaminophenyl)iminomethyl]-<i>N</i>-methylpyridinium
 <i>para</i>-toluenesulfonate
;
_journal_issue 7
_journal_name_full 'Acta Crystallographica Section C'
_journal_page_first 857
_journal_page_last 858
_journal_paper_doi 10.1107/S0108270101008009
_journal_volume 57
_journal_year 2001
_chemical_formula_iupac 'C15 H18 N3 1+, C7 H7 O3 S 1-'
_chemical_formula_moiety 'C15 H18 N3 1+, C7 H7 O3 S 1-'
_chemical_formula_sum 'C22 H25 N3 O3 S'
_chemical_formula_weight 411.51
_space_group_IT_number 14
_symmetry_cell_setting monoclinic
_symmetry_space_group_name_Hall '-P 2yn'
_symmetry_space_group_name_H-M 'P 1 21/n 1'
_audit_creation_method 'WinGX routine CIF_UPDATE'
_cell_angle_alpha 90
_cell_angle_beta 100.61(3)
_cell_angle_gamma 90
_cell_formula_units_Z 4
_cell_length_a 7.0956(14)
_cell_length_b 19.035(4)
_cell_length_c 15.312(3)
_cell_measurement_reflns_used 18258
_cell_measurement_temperature 150(2)
_cell_measurement_theta_max 27.48
_cell_measurement_theta_min 2.91
_cell_volume 2032.8(7)
_computing_cell_refinement 'DENZO and COLLECT'
_computing_data_collection 'DENZO (Otwinowski & Minor, 1997) and  COLLECT (Hooft, 1998)'
_computing_data_reduction 'DENZO and COLLECT'
_computing_molecular_graphics 'PLATON (Spek, 1990)'
_computing_structure_refinement 'SHELXL97 (Sheldrick, 1997)'
_computing_structure_solution 'SHELXS97 (Sheldrick, 1997)'
_diffrn_measured_fraction_theta_full .992
_diffrn_measured_fraction_theta_max .992
_diffrn_measurement_device_type 'Nonius KappaCCD area-detector'
_diffrn_measurement_method '\f and \w scans to fill Ewald sphere'
_diffrn_radiation_type MoK\a
_diffrn_radiation_wavelength .71073
_diffrn_reflns_av_R_equivalents .0759
_diffrn_reflns_limit_h_max 9
_diffrn_reflns_limit_h_min -9
_diffrn_reflns_limit_k_max 24
_diffrn_reflns_limit_k_min -24
_diffrn_reflns_limit_l_max 19
_diffrn_reflns_limit_l_min -19
_diffrn_reflns_number 16234
_diffrn_reflns_theta_full 27.49
_diffrn_reflns_theta_max 27.49
_diffrn_reflns_theta_min 3.11
_exptl_absorpt_coefficient_mu .188
_exptl_absorpt_correction_T_max .9925
_exptl_absorpt_correction_T_min .9741
_exptl_absorpt_correction_type multi-scan
_exptl_absorpt_process_details '(SORTAV; Blessing, 1995)'
_exptl_crystal_colour black
_exptl_crystal_density_diffrn 1.345
_exptl_crystal_density_method 'not measured'
_exptl_crystal_description block
_exptl_crystal_F_000 872
_exptl_crystal_size_max .14
_exptl_crystal_size_mid .08
_exptl_crystal_size_min .04
_refine_diff_density_max .233
_refine_diff_density_min -.258
_refine_ls_extinction_coef .0044(8)
_refine_ls_extinction_method SHELXL97
_refine_ls_goodness_of_fit_ref .939
_refine_ls_hydrogen_treatment constr
_refine_ls_matrix_type full
_refine_ls_number_parameters 267
_refine_ls_number_reflns 4634
_refine_ls_number_restraints 0
_refine_ls_restrained_S_all .939
_refine_ls_R_factor_gt .0487
_refine_ls_shift/su_max .014
_refine_ls_structure_factor_coef Fsqd
_refine_ls_weighting_details 'calc w = 1/[\s^2^(Fo^2^)+(0.0506P)^2^] where P = (Fo^2^+2Fc^2^)/3'
_refine_ls_weighting_scheme calc
_refine_ls_wR_factor_ref .1145
_reflns_number_gt 2549
_reflns_number_total 4634
_reflns_threshold_expression I>2\s(I)
_cod_data_source_file sk1476.cif
_cod_data_source_block I
_cod_depositor_comments
;
The following automatic conversions were performed:
'_symmetry_cell_setting' value 'Monoclinic' changed to 'monoclinic'
according to '/home/saulius/struct/CIF-dictionaries/cif_core.dic'
dictionary named 'cif_core.dic' version 2.4.1 from 2010-06-29.

Automatic conversion script
Id: cif_fix_enum 1527 2010-12-29 10:47:43Z saulius 

The following automatic conversions were performed:

'_symmetry_cell_setting' value 'Monoclinic' changed to 'monoclinic'
according to /home/saulius/struct/CIF-dictionaries/cif_core.dic
dictionary named 'cif_core.dic' version 2.4.1 from 2010-06-29.

Automatic conversion script
Id: cif_fix_values 1715 2011-07-08 13:25:40Z adriana 

The following automatic conversions were performed:

'_exptl_absorpt_correction_type' value 'multi-scans' was replaced
with the value 'multi-scan' as specified in the replacement file
'src/cod-tools/trunk/data/replacement-values/replacement_values.lst'.

Automatic conversion script
Id: cif_fix_values 5376 2017-05-30 11:51:03Z andrius 
;
_cod_original_sg_symbol_H-M 'P 21/n'
_cod_database_code 2012108
_cod_database_fobs_code 2012108

loop_
_symmetry_equiv_pos_as_xyz
'x, y, z'
'-x+1/2, y+1/2, -z+1/2'
'-x, -y, -z'
'x-1/2, -y-1/2, z-1/2'

loop_
_atom_site_aniso_label
_atom_site_aniso_U_11
_atom_site_aniso_U_22
_atom_site_aniso_U_33
_atom_site_aniso_U_12
_atom_site_aniso_U_13
_atom_site_aniso_U_23
C1 .0626(18) .0410(13) .0405(13) .0030(12) .0145(13) -.0019(11)
C2 .0545(17) .0234(11) .0337(13) .0014(10) .0080(12) .0031(10)
C3 .0523(17) .0299(12) .0283(12) -.0007(10) .0013(11) -.0014(10)
C4 .0453(15) .0296(12) .0324(12) .0009(10) .0018(11) .0018(10)
C5 .0515(16) .0214(10) .0268(11) -.0038(10) .0063(10) .0005(9)
C6 .0494(16) .0296(11) .0297(12) -.0075(11) .0013(11) -.0001(10)
C7 .0459(15) .0358(13) .0395(14) -.0055(11) .0080(12) .0007(10)
C8 .0456(15) .0416(13) .0384(13) -.0002(11) .0143(11) -.0039(11)
C9 .0667(18) .0382(13) .0425(14) .0063(12) .0219(13) .0082(11)
C10 .0356(13) .0275(11) .0400(13) -.0013(10) .0144(10) -.0001(10)
C11 .0570(16) .0229(11) .0431(14) .0005(11) .0187(12) .0034(10)
C12 .0505(15) .0244(11) .0428(13) -.0014(10) .0172(11) -.0022(10)
C13 .0321(13) .0293(11) .0388(13) -.0020(10) .0089(10) .0022(10)
C14 .0351(13) .0240(11) .0448(13) -.0005(9) .0103(11) .0015(10)
C15 .0366(14) .0277(11) .0418(13) -.0005(10) .0115(10) -.0040(10)
C16 .0349(13) .0316(12) .0354(12) -.0027(10) .0034(10) -.0017(10)
C17 .0281(12) .0308(11) .0340(12) .0004(9) .0042(10) -.0010(10)
C18 .0368(14) .0276(11) .0425(14) -.0018(10) .0045(10) .0006(10)
C19 .0348(14) .0298(12) .0448(14) -.0001(10) .0036(11) -.0071(11)
C20 .0418(14) .0257(11) .0379(13) .0018(10) .0078(11) -.0010(10)
C21 .0406(14) .0265(11) .0331(12) -.0011(10) .0026(10) -.0034(10)
C22 .0504(15) .0445(13) .0323(13) .0043(12) .0091(11) -.0035(11)
N1 .0583(13) .0294(10) .0381(11) .0065(9) .0188(10) .0012(8)
N2 .0357(11) .0317(10) .0399(11) -.0010(8) .0099(9) .0037(8)
N3 .0357(11) .0329(10) .0308(10) .0035(8) .0058(8) -.0026(8)
O1 .0590(11) .0353(9) .0417(9) .0097(8) .0088(8) .0010(7)
O2 .0575(11) .0304(8) .0455(9) -.0076(7) .0171(8) -.0013(7)
O3 .0616(11) .0465(9) .0258(8) -.0083(8) .0049(8) -.0002(7)
S1 .0498(4) .0241(3) .0273(3) -.0017(3) .0065(3) .0002(2)

loop_
_atom_site_label
_atom_site_fract_x
_atom_site_fract_y
_atom_site_fract_z
_atom_site_U_iso_or_equiv
_atom_site_thermal_displace_type
_atom_site_calc_flag
_atom_site_refinement_flags
_atom_site_occupancy
_atom_site_type_symbol
S1 .58936(9) .05248(3) .22670(3) .0338(2) Uani . . 1.000 S
O1 .7337(2) -.00106(7) .25458(9) .0454(6) Uani . . 1.000 O
O2 .6718(2) .12176(7) .22175(9) .0435(5) Uani . . 1.000 O
O3 .4545(2) .03347(8) .14679(9) .0450(6) Uani . . 1.000 O
C1 .1350(4) .08629(11) .52509(15) .0474(9) Uani . . 1.000 C
C2 .2460(4) .07579(10) .45069(14) .0372(8) Uani . . 1.000 C
C3 .4455(3) .08089(10) .46684(14) .0376(8) Uani . . 1.000 C
C4 .5478(3) .07210(10) .39885(14) .0364(8) Uani . . 1.000 C
C5 .4533(3) .05852(10) .31257(13) .0333(7) Uani . . 1.000 C
C6 .2547(3) .05307(10) .29607(14) .0370(8) Uani . . 1.000 C
C7 .1526(4) .06125(10) .36448(14) .0404(8) Uani . . 1.000 C
N1 .3424(3) .34610(8) .49094(11) .0407(7) Uani . . 1.000 N
N2 .3086(2) .28248(8) .13063(11) .0354(6) Uani . . 1.000 N
N3 .3149(2) .18238(8) -.16927(11) .0332(6) Uani . . 1.000 N
C8 .3325(3) .29147(11) .55625(14) .0410(8) Uani . . 1.000 C
C9 .3709(4) .41815(10) .52189(15) .0476(9) Uani . . 1.000 C
C10 .3292(3) .33012(10) .40311(14) .0334(7) Uani . . 1.000 C
C11 .3493(3) .38152(10) .33955(14) .0398(8) Uani . . 1.000 C
C12 .3386(3) .36412(10) .25164(14) .0381(8) Uani . . 1.000 C
C13 .3118(3) .29498(10) .22187(14) .0331(7) Uani . . 1.000 C
C14 .2849(3) .24409(10) .28396(14) .0343(7) Uani . . 1.000 C
C15 .2928(3) .26083(10) .37197(14) .0348(7) Uani . . 1.000 C
C16 .3326(3) .22008(11) .10291(14) .0344(7) Uani . . 1.000 C
C17 .3243(3) .20726(10) .00822(13) .0312(7) Uani . . 1.000 C
C18 .2798(3) .26056(10) -.05418(14) .0360(8) Uani . . 1.000 C
C19 .2756(3) .24747(10) -.14223(15) .0369(8) Uani . . 1.000 C
C20 .3577(3) .12970(10) -.11081(14) .0350(7) Uani . . 1.000 C
C21 .3626(3) .14079(10) -.02193(13) .0339(7) Uani . . 1.000 C
C22 .3140(3) .16960(11) -.26443(13) .0422(8) Uani . . 1.000 C
H1A .20008 .06170 .57842 .0711 Uiso . . 1.000 H
H1B .00512 .06740 .50713 .0711 Uiso . . 1.000 H
H1C .12777 .13655 .53792 .0711 Uiso . . 1.000 H
H3 .51216 .09053 .52530 .0451 Uiso . . 1.000 H
H4 .68372 .07536 .41123 .0437 Uiso . . 1.000 H
H6 .18822 .04366 .23752 .0444 Uiso . . 1.000 H
H7 .01690 .05686 .35228 .0485 Uiso . . 1.000 H
H8A .43146 .25610 .55321 .0615 Uiso . . 1.000 H
H8B .35366 .31225 .61582 .0615 Uiso . . 1.000 H
H8C .20585 .26924 .54377 .0615 Uiso . . 1.000 H
H9A .27711 .44869 .48505 .0715 Uiso . . 1.000 H
H9B .35387 .42098 .58388 .0715 Uiso . . 1.000 H
H9C .50078 .43337 .51762 .0715 Uiso . . 1.000 H
H11 .37050 .42905 .35763 .0478 Uiso . . 1.000 H
H12 .34987 .40020 .21003 .0458 Uiso . . 1.000 H
H14 .26049 .19688 .26507 .0411 Uiso . . 1.000 H
H15 .27340 .22498 .41257 .0418 Uiso . . 1.000 H
H16 .35573 .18224 .14394 .0412 Uiso . . 1.000 H
H18 .25217 .30640 -.03548 .0432 Uiso . . 1.000 H
H19 .24502 .28416 -.18452 .0443 Uiso . . 1.000 H
H20 .38480 .08432 -.13115 .0421 Uiso . . 1.000 H
H21 .39220 .10312 .01900 .0407 Uiso . . 1.000 H
H22A .28172 .12032 -.27851 .0633 Uiso . . 1.000 H
H22B .21845 .20005 -.30035 .0633 Uiso . . 1.000 H
H22C .44110 .17993 -.27762 .0633 Uiso . . 1.000 H

loop_
_atom_type_symbol
_atom_type_description
_atom_type_scat_dispersion_real
_atom_type_scat_dispersion_imag
_atom_type_scat_source
C C .0033 .0016 'International Tables Vol C Tables 4.2.6.8 and 6.1.1.4'
H H 0 0 'International Tables Vol C Tables 4.2.6.8 and 6.1.1.4'
N N .0061 .0033 'International Tables Vol C Tables 4.2.6.8 and 6.1.1.4'
O O .0106 .006 'International Tables Vol C Tables 4.2.6.8 and 6.1.1.4'
S S .1246 .1234 'International Tables Vol C Tables 4.2.6.8 and 6.1.1.4'

loop_
_geom_angle_atom_site_label_1
_geom_angle_atom_site_label_2
_geom_angle_atom_site_label_3
_geom_angle
_geom_angle_publ_flag
C2 C1 H1A 109.5 ?
C2 C1 H1B 109.5 ?
H1A C1 H1B 109.5 ?
C2 C1 H1C 109.5 ?
H1A C1 H1C 109.5 ?
H1B C1 H1C 109.5 ?
C7 C2 C3 118.2(2) ?
C7 C2 C1 121.1(2) ?
C3 C2 C1 120.6(2) ?
C4 C3 C2 120.9(2) ?
C4 C3 H3 119.5 ?
C2 C3 H3 119.5 ?
C3 C4 C5 120.6(2) ?
C3 C4 H4 119.7 ?
C5 C4 H4 119.7 ?
C6 C5 C4 118.8(2) ?
C6 C5 S1 122.22(17) ?
C4 C5 S1 118.91(18) ?
C7 C6 C5 120.5(2) ?
C7 C6 H6 119.8 ?
C5 C6 H6 119.8 ?
C6 C7 C2 121.0(2) ?
C6 C7 H7 119.5 ?
C2 C7 H7 119.5 ?
N1 C8 H8A 109.5 ?
N1 C8 H8B 109.5 ?
H8A C8 H8B 109.5 ?
N1 C8 H8C 109.5 ?
H8A C8 H8C 109.5 ?
H8B C8 H8C 109.5 ?
N1 C9 H9A 109.5 ?
N1 C9 H9B 109.5 ?
H9A C9 H9B 109.5 ?
N1 C9 H9C 109.5 ?
H9A C9 H9C 109.5 ?
H9B C9 H9C 109.5 ?
N1 C10 C11 121.98(18) yes
N1 C10 C15 121.11(18) yes
C11 C10 C15 116.90(19) ?
C12 C11 C10 121.06(19) ?
C12 C11 H11 119.5 ?
C10 C11 H11 119.5 ?
C11 C12 C13 121.8(2) ?
C11 C12 H12 119.1 ?
C13 C12 H12 119.1 ?
C12 C13 C14 117.41(19) ?
C12 C13 N2 117.29(18) yes
C14 C13 N2 125.27(18) yes
C15 C14 C13 121.38(19) ?
C15 C14 H14 119.3 ?
C13 C14 H14 119.3 ?
C14 C15 C10 121.32(19) ?
C14 C15 H15 119.3 ?
C10 C15 H15 119.3 ?
N2 C16 C17 119.97(19) yes
N2 C16 H16 120.0 ?
C17 C16 H16 120.0 ?
C18 C17 C21 118.01(19) ?
C18 C17 C16 121.53(18) yes
C21 C17 C16 120.46(18) yes
C19 C18 C17 120.42(19) ?
C19 C18 H18 119.8 ?
C17 C18 H18 119.8 ?
N3 C19 C18 120.09(19) ?
N3 C19 H19 120.0 ?
C18 C19 H19 120.0 ?
N3 C20 C21 120.57(19) ?
N3 C20 H20 119.7 ?
C21 C20 H20 119.7 ?
C20 C21 C17 119.91(19) ?
C20 C21 H21 120.0 ?
C17 C21 H21 120.0 ?
N3 C22 H22A 109.5 ?
N3 C22 H22B 109.5 ?
H22A C22 H22B 109.5 ?
N3 C22 H22C 109.5 ?
H22A C22 H22C 109.5 ?
H22B C22 H22C 109.5 ?
C10 N1 C9 120.79(17) ?
C10 N1 C8 121.01(17) ?
C9 N1 C8 118.18(17) ?
C16 N2 C13 120.27(18) yes
C20 N3 C19 121.00(18) ?
C20 N3 C22 119.66(17) yes
C19 N3 C22 119.33(17) yes
O2 S1 O1 112.59(10) ?
O2 S1 O3 113.06(9) ?
O1 S1 O3 113.08(9) ?
O2 S1 C5 105.06(9) ?
O1 S1 C5 106.17(9) ?
O3 S1 C5 106.06(10) ?

loop_
_geom_bond_atom_site_label_1
_geom_bond_atom_site_label_2
_geom_bond_site_symmetry_2
_geom_bond_distance
_geom_bond_publ_flag
C1 C2 . 1.513(3) ?
C1 H1A . .9800 ?
C1 H1B . .9800 ?
C1 H1C . .9800 ?
C2 C7 . 1.392(3) ?
C2 C3 . 1.395(3) ?
C3 C4 . 1.384(3) ?
C3 H3 . .9500 ?
C4 C5 . 1.391(3) ?
C4 H4 . .9500 ?
C5 C6 . 1.389(3) ?
C5 S1 . 1.772(2) ?
C6 C7 . 1.388(3) ?
C6 H6 . .9500 ?
C7 H7 . .9500 ?
C8 N1 . 1.453(2) ?
C8 H8A . .9800 ?
C8 H8B . .9800 ?
C8 H8C . .9800 ?
C9 N1 . 1.453(2) ?
C9 H9A . .9800 ?
C9 H9B . .9800 ?
C9 H9C . .9800 ?
C10 N1 . 1.365(3) yes
C10 C11 . 1.406(3) ?
C10 C15 . 1.410(3) ?
C11 C12 . 1.375(3) ?
C11 H11 . .9500 ?
C12 C13 . 1.394(3) ?
C12 H12 . .9500 ?
C13 C14 . 1.395(3) ?
C13 N2 . 1.413(3) yes
C14 C15 . 1.376(3) ?
C14 H14 . .9500 ?
C15 H15 . .9500 ?
C16 N2 . 1.283(2) yes
C16 C17 . 1.461(3) yes
C16 H16 . .9500 ?
C17 C18 . 1.390(3) ?
C17 C21 . 1.391(3) ?
C18 C19 . 1.366(3) ?
C18 H18 . .9500 ?
C19 N3 . 1.351(3) yes
C19 H19 . .9500 ?
C20 N3 . 1.341(2) yes
C20 C21 . 1.371(3) ?
C20 H20 . .9500 ?
C21 H21 . .9500 ?
C22 N3 . 1.476(3) yes
C22 H22A . .9800 ?
C22 H22B . .9800 ?
C22 H22C . .9800 ?
O1 S1 . 1.4522(15) ?
O2 S1 . 1.4503(15) ?
O3 S1 . 1.4533(15) ?

loop_
_cod_related_entry_id
_cod_related_entry_database
_cod_related_entry_code
1 ChemSpider 21135194
